data_1527584
loop_
_publ_author_name
'Jansen, P.W.J.'
'Spitsbergen, U.'
'de Wolff, P.M.'

_publ_section_title
;
 The crystal structure of a lower barium vanadium oxide
;
_journal_name_full
;
Recueil des Travaux Chimiques des Pays-Bas et de la Belgique
;
_journal_page_first 821
_journal_page_last 827
_journal_volume 84
_journal_year 1965
_chemical_formula_sum 'Ba3 O4.8 V'
_chemical_name_systematic 'Ba3 V O4.8'
_space_group_IT_number 140
_symmetry_space_group_name_Hall '-I 4 2c'
_symmetry_space_group_name_H-M 'I 4/m c m'
_cell_angle_alpha 90
_cell_angle_beta 90
_cell_angle_gamma 90
_cell_formula_units_Z 4
_cell_length_a 7.29
_cell_length_b 7.29
_cell_length_c 11.78
_cell_volume 626.037
_citation_journal_id_ASTM RTCPA3
_cod_data_source_file Jansen_RTCPA3_1965_1578.cif
_cod_data_source_block Ba3O4.8V1
_cod_original_cell_volume 626.0375
_cod_original_formula_sum 'Ba3 O4.8 V1'
_cod_database_code 1527584

loop_
_symmetry_equiv_pos_as_xyz
x,y,z
-y,x,z
-x,-y,z
y,-x,z
x,-y,-z+1/2
y,x,-z+1/2
-x,y,-z+1/2
-y,-x,-z+1/2
-x,-y,-z
y,-x,-z
x,y,-z
-y,x,-z
-x,y,z-1/2
-y,-x,z-1/2
x,-y,z-1/2
y,x,z-1/2
x+1/2,y+1/2,z+1/2
-y+1/2,x+1/2,z+1/2
-x+1/2,-y+1/2,z+1/2
y+1/2,-x+1/2,z+1/2
x+1/2,-y+1/2,-z+1
y+1/2,x+1/2,-z+1
-x+1/2,y+1/2,-z+1
-y+1/2,-x+1/2,-z+1
-x+1/2,-y+1/2,-z+1/2
y+1/2,-x+1/2,-z+1/2
x+1/2,y+1/2,-z+1/2
-y+1/2,x+1/2,-z+1/2
-x+1/2,y+1/2,z
-y+1/2,-x+1/2,z
x+1/2,-y+1/2,z
y+1/2,x+1/2,z

loop_
_atom_site_label
_atom_site_type_symbol
_atom_site_fract_x
_atom_site_fract_y
_atom_site_fract_z
_atom_site_occupancy
_atom_site_U_iso_or_equiv
O2 O-2 0 0 0 0.8 0.0
V1 V+3 0 0.5 0.25 1 0.0
O1 O-2 0.154 0.654 0.333 1 0.0
Ba1 Ba+2 0.181 0.681 0 1 0.0
Ba2 Ba+2 0 0 0.25 1 0.0
